data_2000125
loop_
_publ_author_name
'Reinert, P.'
'Patarin, J.'
'Loiseau, T.'
'F\'erey, G.'
'Kessler, H.'

_publ_section_title
;
 Synthesis, characterization and structure determination of a new
 fluorogallophosphate (Mu-3) prepared in the presence of ethylene
 glycol as main solvent
;
_journal_issue 1-3
_journal_name_full 'Microporous and Mesoporous Materials'
_journal_page_first 43
_journal_page_last 55
_journal_paper_doi 10.1016/S1387-1811(98)00085-7
_journal_volume 22
_journal_year 1998
_chemical_formula_sum 'C22 H52 F4 Ga4 N4 O16 P4'
_chemical_melting_point 573.15
_space_group_IT_number 143
_symmetry_cell_setting hexagonal
_symmetry_Int_Tables_number 143
_symmetry_space_group_name_Hall 'P 3'
_symmetry_space_group_name_H-M 'P 3'
_cell_angle_alpha 90
_cell_angle_beta 90
_cell_angle_gamma 120
_cell_formula_units_Z 3
_cell_length_a 20.0746(2)
_cell_length_b 20.0746(2)
_cell_length_c 8.5839(1)
_cell_volume 2995.774
_diffrn_ambient_temperature ?
_exptl_crystal_density_diffrn 1.842
_exptl_crystal_description 'hexagonal prism'
_refine_ls_R_factor_gt 0.0576
_refine_ls_wR_factor_gt 0.0576
_cod_database_code 2000125

loop_
_symmetry_equiv_pos_site_id
_symmetry_equiv_pos_as_xyz
1 x,y,z
2 -y,x-y,z
3 -x+y,-x,z

loop_
_atom_site_label
_atom_site_type_symbol
_atom_site_fract_x
_atom_site_fract_y
_atom_site_fract_z
Ga1 Ga 0.7406(1) 0.4631(1) 0.1012(8)
Ga2 Ga 0.2587(1) 0.5371(1) 0.8875(8)
Ga3 Ga 0.66670 0.33330 0.4709(8)
Ga4 Ga 0.33330 0.66670 0.5181(8)
P1 P 0.8244(1) 0.4006(1) 0.3051(9)
P2 P 0.1744(1) 0.5997(1) 0.6840(9)
P3 P 0.66670 0.33340 -0.1414(9)
P4 P 0.33330 0.66660 1.1311(9)
F1 F 0.66670 0.33330 0.19580
F2 F 0.33330 0.66670 0.80080
F3 F 0.7981(3) 0.5614(3) 0.0307(11)
F4 F 0.1997(3) 0.4383(3) 0.9553(11)
O1 O 0.9057(3) 0.4366(3) 0.3659(11)
O2 O 0.0923(3) 0.5634(3) 0.6278(11)
O3 O 0.8161(4) 0.4610(4) 0.2122(13)
O4 O 0.1835(4) 0.5388(4) 0.7758(13)
O5 O 0.6680(4) 0.4754(4) 0.2007(12)
O6 O 0.3326(4) 0.5251(4) 0.7927(13)
O7 O 0.7689(4) 0.3729(6) 0.4418(13)
O8 O 0.2315(4) 0.6291(5) 0.5472(11)
O9 O 0.7152(6) 0.4158(5) -0.0849(12)
O10 O 0.2826(5) 0.5850(4) 1.0752(11)
O11 O 0.66670 0.33330 -0.3175(17)
O12 O 0.33330 0.66670 1.3027(18)
Ga5 Ga 0.0710(1) 0.1277(1) 0.5839(8)
Ga6 Ga 0.00000 0.00000 0.2120(9)
P5 P 0.1542(1) 0.0684(2) 0.3828(9)
P6 P 0.00000 0.00000 0.8142(11)
F5 F 0.00000 0.00000 0.5042(15)
F6 F 0.1257(3) 0.2263(3) 0.6673(12)
O13 O 0.2336(4) 0.1034(4) 0.3196(14)
O14 O 0.1468(6) 0.1274(5) 0.4857(17)
O15 O 0.0988(7) 0.0445(4) 0.2446(13)
O16 O 0.00000 0.00000 0.9960(26)
O17 O 0.0016(5) 0.1394(5) 0.4837(18)
O18 O 0.0436(7) 0.0832(7) 0.7733(13)
N1 N 0.9852(4) 0.4052(4) 0.5854(12)
N2 N 0.0161(4) 0.5964(4) 0.3998(13)
N3 N -0.0841(4) 0.6979(4) 0.1219(12)
N4 N 1.0834(4) 0.3011(5) 0.8662(13)
C1 C 0.1364(6) 0.7072(6) 0.2891(18)
C2 C 0.8659(6) 0.2952(7) 0.7028(22)
C3 C 1.0245(6) 0.3682(5) 0.5004(15)
C4 C -0.0243(6) 0.6324(6) 0.4881(14)
C5 C -0.0730(5) 0.6468(6) 0.3719(14)
C6 C 1.0732(6) 0.3543(6) 0.6170(15)
C7 C -0.0295(5) 0.6892(5) 0.2276(13)
C8 C 1.0275(5) 0.3082(5) 0.7598(15)
C9 C 0.0066(6) 0.6474(6) 0.1444(14)
C10 C 0.9950(6) 0.3523(6) 0.8389(15)
C11 C 0.0595(5) 0.6340(6) 0.2537(15)
C12 C 0.9420(6) 0.3674(6) 0.7373(16)
C13 C 0.9665(6) 0.2960(7) 0.4134(18)
C14 C 0.0332(6) 0.7078(7) 0.5703(17)
C15 C -0.0742(8) 0.5760(7) 0.6109(16)
C16 C 1.0785(7) 0.4275(6) 0.3818(16)
C17 C 0.0773(8) 0.5748(7) 0.1711(17)
C18 C 0.9241(8) 0.4233(8) 0.8128(19)
C19 C -0.0497(6) 0.7458(9) -0.0210(16)
C20 C 1.0479(11) 0.2545(11) 1.0134(28)
C21 C -0.1100(9) 0.7499(11) -0.1162(22)
C22 C 1.1021(9) 0.2511(12) 1.1174(22)
H1 H 0.9515(4) 0.4072(4) 0.5192(12)
H2 H 1.0211(4) 0.4541(4) 0.6074(12)
H3 H 0.0493(4) 0.5936(4) 0.4663(13)
H4 H -0.0197(4) 0.5479(4) 0.3757(13)
H5 H -0.1208(4) 0.6507(4) 0.0918(12)
H6 H -0.1073(4) 0.7187(4) 0.1772(12)
H7 H 1.1204(4) 0.3486(5) 0.8937(13)
H8 H 1.1060(4) 0.2792(5) 0.8127(13)
H9 H 0.1658(24) 0.7258(31) 0.1949(27)
H10 H 0.1647(25) 0.6955(14) 0.3638(85)
H11 H 0.1266(6) 0.7459(19) 0.331(10)
H12 H 0.8754(6) 0.2556(23) 0.666(13)
H13 H 0.8386(31) 0.3063(19) 0.625(10)
H14 H 0.8356(28) 0.2781(38) 0.7962(38)
H15 H -0.1165(5) 0.5977(6) 0.3412(14)
H16 H -0.0931(5) 0.6762(6) 0.4227(14)
H17 H 1.1152(6) 0.4035(6) 0.6513(15)
H18 H 1.0953(6) 0.3267(6) 0.5656(15)
H19 H 0.0116(5) 0.7405(5) 0.2580(13)
H20 H 0.9862(5) 0.2572(5) 0.7285(15)
H21 H 0.0361(6) 0.6776(6) 0.0556(14)
H22 H -0.0339(6) 0.5982(6) 0.1059(14)
H23 H 1.0372(6) 0.4012(6) 0.8740(15)
H24 H 0.9667(6) 0.3239(6) 0.9305(15)
H25 H 0.9308(18) 0.3062(18) 0.3589(91)
H26 H 0.9392(17) 0.2549(54) 0.4864(21)
H27 H 0.9932(32) 0.2815(37) 0.3401(79)
H28 H 0.0647(12) 0.6981(26) 0.6403(82)
H29 H 0.0056(28) 0.7273(29) 0.6279(88)
H30 H 0.0652(18) 0.7450(52) 0.4939(19)
H31 H -0.0424(9) 0.5683(38) 0.6839(58)
H32 H -0.1094(34) 0.5278(17) 0.5626(19)
H33 H -0.1026(38) 0.5958(23) 0.6645(68)
H34 H 1.1142(31) 0.4127(26) 0.3438(74)
H35 H 1.1063(36) 0.4770(11) 0.4306(29)
H36 H 1.0490(8) 0.4300(35) 0.2963(49)
H37 H 0.1125(39) 0.5671(38) 0.2337(52)
H38 H 0.0998(47) 0.5943(24) 0.0709(46)
H39 H 0.0304(10) 0.5267(17) 0.1582(92)
H40 H 0.9005(52) 0.4407(44) 0.7382(37)
H41 H 0.9708(11) 0.4665(28) 0.851(10)
H42 H 0.8895(46) 0.3989(18) 0.8983(75)
H43 H -0.0107(6) 0.7973(9) 0.0092(16)
H44 H -0.0252(6) 0.7237(9) -0.0831(16)
H45 H 1.0214(11) 0.2765(11) 1.0686(28)
H46 H 1.0098(11) 0.2024(11) 0.9839(28)
H47 H -0.1168(59) 0.723(7) -0.2127(75)
H48 H -0.0942(39) 0.8027(11) -0.137(14)
H49 H -0.1577(23) 0.7265(75) -0.0598(73)
H50 H 1.0764(18) 0.2257(67) 1.2119(64)
H51 H 1.1424(40) 0.3024(12) 1.141(12)
H52 H 1.1237(56) 0.2231(64) 1.0690(64)
O5B* O 0.8074(4) 0.3320(4) 0.2007(12)
Ga1B* Ga 0.7225(1) 0.2594(1) 0.1012(8)
F3B* F 0.7633(3) 0.2019(3) 0.0307(11)
O3B* O 0.6449(4) 0.1839(4) 0.2122(13)
P1B* P 0.5762(1) 0.1756(1) 0.3051(9)
O1B* O 0.5309(3) 0.0943(3) 0.3659(11)
O5A* O 0.5246(4) 0.1926(4) 0.2007(12)
Ga1A* Ga 0.5369(1) 0.2775(1) 0.1012(8)
F3A* F 0.4386(3) 0.2367(3) 0.0307(11)
O3A* O 0.5390(4) 0.3551(4) 0.2122(13)
P1A* P 0.5994(1) 0.4238(1) 0.3051(9)
O1A* O 0.5634(3) 0.4691(3) 0.3659(11)
O9A* O 0.5842(6) 0.2994(5) -0.0849(12)
O9B* O 0.7006(6) 0.2848(5) -0.0849(12)
O11* O 0.66670 0.33330 0.6825(17)
Ga3* Ga 0.66670 0.33330 -0.5291(8)
O7A* O 0.6271(4) 0.3960(6) 0.4418(13)
O7B* O 0.6040(4) 0.2311(6) 0.4418(13)
O6B* O 0.1925(4) 0.6674(4) 0.7927(13)
Ga2B* Ga 0.2784(1) 0.7413(1) 0.8875(8)
F4B* F 0.2386(3) 0.8003(3) 0.9553(11)
O4B* O 0.3553(4) 0.8165(4) 0.7758(13)
P2B* P 0.4253(1) 0.8256(1) 0.6840(9)
O2B* O 0.4711(3) 0.9077(3) 0.6278(11)
O6A* O 0.4749(4) 0.8075(4) 0.7927(13)
Ga2A* Ga 0.4629(1) 0.7216(1) 0.8875(8)
F4A* F 0.5617(3) 0.7614(3) 0.9553(11)
O4A* O 0.4612(4) 0.6447(4) 0.7758(13)
P2A* P 0.4003(1) 0.5747(1) 0.6840(9)
O2A* O 0.4366(3) 0.5289(3) 0.6278(11)
O10A* O 0.4150(5) 0.6976(4) 1.0752(11)
O10B* O 0.3024(5) 0.7174(4) 1.0752(11)
O12* O 0.33330 0.66670 0.3027(18)
Ga4* Ga 0.33330 0.66670 1.5181(8)
O8A* O 0.3709(4) 0.6024(5) 0.5472(11)
O8B* O 0.3976(4) 0.7685(5) 0.5472(11)
O15A O -0.0445(7) 0.0543(4) 0.2446(13)
P5A P -0.0684(1) 0.0858(2) 0.3828(9)
O13A O -0.1034(4) 0.1302(4) 0.3196(14)
O14A O -0.1274(6) 0.0194(5) 0.4857(17)
Ga5A Ga -0.1277(1) -0.0567(1) 0.5839(8)
F6A F -0.2263(3) -0.1006(3) 0.6673(12)
O17A O -0.1394(5) -0.1378(5) 0.4837(18)
P5B P -0.0858(1) -0.1542(2) 0.3828(9)
O13B O -0.1302(4) -0.2336(4) 0.3196(14)
O14B O -0.0194(6) -0.1468(5) 0.4857(17)
Ga5B Ga 0.0567(1) -0.0710(1) 0.5839(8)
F6B F 0.1006(3) -0.1257(3) 0.6673(12)
O17B O 0.1378(5) -0.0016(5) 0.4837(18)
O18B O 0.0396(7) -0.0436(7) 0.7733(13)
O16* O 0.00000 0.00000 -0.0040(26)
Ga6B* Ga 0.00000 0.00000 1.2120(9)
O18A O -0.0832(7) -0.0396(7) 0.7733(13)
O15B O -0.0543(7) -0.0988(4) 0.2446(13)

loop_
_atom_type_symbol
_atom_type_radius_bond
C 0.68
H 0.23
F 0.64
Ga 1.22
N 0.68
O 0.68
P 1.05
